data_7020852
loop_
_publ_author_name
'Zhang, Dong'
'Johnsson, Mats'
'Lidin, Sven'
'Kremer, Reinhard K.'

_publ_section_title
;
 The new nickel tellurite chloride compound Ni(15)Te(12)O(34)Cl(10)-
 synthesis, crystal structure and magnetic properties.
;
_journal_issue 5
_journal_name_full 'Dalton transactions (Cambridge, England : 2003)'
_journal_page_first 1394
_journal_page_last 1399
_journal_paper_doi 10.1039/c2dt32158k
_journal_volume 42
_journal_year 2013
_chemical_formula_moiety 'Cl10 Ni15 O34 Te12'
_chemical_formula_sum 'Cl10 Ni15 O34 Te12'
_chemical_formula_weight 3310.35
_chemical_name_systematic
; 
 ? 
;
_space_group_IT_number 2
_symmetry_cell_setting triclinic
_symmetry_space_group_name_Hall '-P 1'
_symmetry_space_group_name_H-M 'P -1'
_atom_sites_solution_primary direct
_atom_sites_solution_secondary difmap
_audit_creation_method SHELXL-97
_cell_angle_alpha 73.782(6)
_cell_angle_beta 73.782(6)
_cell_angle_gamma 63.51(2)
_cell_formula_units_Z 1
_cell_length_a 10.3248(6)
_cell_length_b 10.3249(6)
_cell_length_c 11.6460(8)
_cell_measurement_reflns_used 24105
_cell_measurement_temperature 293(2)
_cell_measurement_theta_max 34.5197
_cell_measurement_theta_min 3.6715
_cell_volume 1049.5(2)
_computing_structure_refinement 'SHELXL-97 (Sheldrick, 1997)'
_computing_structure_solution 'SHELXS-97 (Sheldrick, 1990)'
_diffrn_ambient_temperature 293(2)
_diffrn_measured_fraction_theta_full 0.962
_diffrn_measured_fraction_theta_max 0.962
_diffrn_measurement_device_type 'Oxford Xcalibur3 Diffractometer'
_diffrn_measurement_method f\scan
_diffrn_radiation_monochromator graphite
_diffrn_radiation_source 'fine-focus sealed tube'
_diffrn_radiation_type MoK\a
_diffrn_radiation_wavelength 0.71073
_diffrn_reflns_av_R_equivalents 0.0228
_diffrn_reflns_av_sigmaI/netI 0.0142
_diffrn_reflns_limit_h_max 12
_diffrn_reflns_limit_h_min -12
_diffrn_reflns_limit_k_max 12
_diffrn_reflns_limit_k_min -12
_diffrn_reflns_limit_l_max 14
_diffrn_reflns_limit_l_min -14
_diffrn_reflns_number 24105
_diffrn_reflns_theta_full 26.37
_diffrn_reflns_theta_max 26.37
_diffrn_reflns_theta_min 4.14
_diffrn_standards_decay_% 0
_diffrn_standards_interval_count 0
_diffrn_standards_interval_time 0
_diffrn_standards_number 0
_exptl_absorpt_coefficient_mu 15.469
_exptl_absorpt_correction_T_max 0.405
_exptl_absorpt_correction_T_min 0.166
_exptl_absorpt_correction_type analytical
_exptl_absorpt_process_details
;
CrysAlis RED, Oxford Diffraction Ltd.,
Version 1.171.32.15 (release 10-01-2008 CrysAlis171 .NET)
(compiled Jan 10 2008,16:37:18)
Analytical numeric absorption correction using a multifaceted crystal
            model based on expressions derived by R.C. Clark & J.S. Reid.
(Clark, R. C. & Reid, J. S. (1995). Acta Cryst. A51, 887-897)
;
_exptl_crystal_colour brown
_exptl_crystal_density_diffrn 5.238
_exptl_crystal_density_method 'not measured'
_exptl_crystal_description block
_exptl_crystal_F_000 1486
_exptl_crystal_size_max 0.1483
_exptl_crystal_size_mid 0.1063
_exptl_crystal_size_min 0.0606
_refine_diff_density_max 2.181
_refine_diff_density_min -1.133
_refine_diff_density_rms 0.311
_refine_ls_extinction_coef 0.00446(16)
_refine_ls_extinction_expression Fc^*^=kFc[1+0.001xFc^2^\l^3^/sin(2\q)]^-1/4^
_refine_ls_extinction_method SHELXL
_refine_ls_goodness_of_fit_ref 1.160
_refine_ls_hydrogen_treatment constr
_refine_ls_matrix_type full
_refine_ls_number_parameters 323
_refine_ls_number_reflns 4117
_refine_ls_number_restraints 0
_refine_ls_restrained_S_all 1.160
_refine_ls_R_factor_all 0.0273
_refine_ls_R_factor_gt 0.0246
_refine_ls_shift/su_max 0.001
_refine_ls_shift/su_mean 0.000
_refine_ls_structure_factor_coef Fsqd
_refine_ls_weighting_details 'calc w=1/[\s^2^(Fo^2^)+(0.0407P)^2^+7.1561P] where P=(Fo^2^+2Fc^2^)/3'
_refine_ls_weighting_scheme calc
_refine_ls_wR_factor_gt 0.0688
_refine_ls_wR_factor_ref 0.0696
_reflns_number_gt 3872
_reflns_number_total 4117
_reflns_threshold_expression >2sigma(I)
_cod_data_source_file c2dt32158k.cif
_cod_data_source_block Ni15Te12O34Cl10
_cod_original_cell_volume 1049.53(21)
_cod_original_sg_symbol_Hall -P1
_cod_original_sg_symbol_H-M P-1
_cod_database_code 7020852

loop_
_symmetry_equiv_pos_as_xyz
'x, y, z'
'-x, -y, -z'

loop_
_atom_site_label
_atom_site_type_symbol
_atom_site_fract_x
_atom_site_fract_y
_atom_site_fract_z
_atom_site_U_iso_or_equiv
_atom_site_adp_type
_atom_site_occupancy
_atom_site_symmetry_multiplicity
_atom_site_calc_flag
_atom_site_refinement_flags
Te1 Te 0.92985(4) 0.93140(4) -0.18534(4) 0.00705(11) Uani 1 1 d .
Te2 Te 0.89314(4) 0.81794(4) 0.25306(4) 0.00819(11) Uani 1 1 d .
Te3 Te 0.72145(4) 0.71164(4) -0.10159(4) 0.00692(11) Uani 1 1 d .
Te4 Te 0.76483(4) 0.20708(4) 0.01113(4) 0.00670(11) Uani 1 1 d .
Te5 Te 0.44335(4) -0.04559(4) 0.38061(4) 0.00734(11) Uani 1 1 d .
Te6 Te -0.05734(4) 0.44296(4) 0.38305(4) 0.00744(11) Uani 1 1 d .
Ni1 Ni 0.96673(9) 0.61832(9) 0.07826(7) 0.00748(18) Uani 1 1 d .
Ni2 Ni 0.79809(9) 0.41108(9) 0.16836(8) 0.00817(18) Uani 1 1 d .
Ni3 Ni 0.42521(9) 0.78789(9) 0.17096(7) 0.00797(18) Uani 1 1 d .
Ni4 Ni 0.5000 0.5000 0.0000 0.0066(2) Uani 1 2 d S
Ni5 Ni 0.24998(9) 0.55773(9) 0.25017(8) 0.00899(18) Uani 1 1 d .
Ni6 Ni 0.54480(9) 0.25936(9) 0.24556(8) 0.00967(19) Uani 1 1 d .
Ni7 Ni 0.62121(9) -0.03322(9) 0.07824(7) 0.00734(18) Uani 1 1 d .
Ni8 Ni 0.26769(9) 0.26255(9) 0.46575(8) 0.00946(18) Uani 1 1 d .
Cl1 Cl 0.60835(18) 0.59434(18) 0.27183(15) 0.0142(3) Uani 1 1 d .
Cl2 Cl 0.21565(18) 0.76308(18) 0.33662(15) 0.0143(3) Uani 1 1 d .
Cl3 Cl 0.77090(19) 0.20744(19) 0.33189(15) 0.0168(3) Uani 1 1 d .
Cl4 Cl 0.4135(2) 0.4067(2) 0.39368(18) 0.0211(4) Uani 1 1 d .
Cl5 Cl 0.11152(18) 0.13897(18) 0.45624(17) 0.0169(4) Uani 1 1 d .
O1 O 1.0260(5) 1.0166(5) -0.1342(4) 0.0113(10) Uani 1 1 d .
O2 O 0.7454(5) 1.0274(5) -0.0820(4) 0.0099(9) Uani 1 1 d .
O3 O 1.0098(5) 0.7482(5) -0.0831(4) 0.0113(10) Uani 1 1 d .
O4 O 1.0680(5) 0.6742(5) 0.1762(4) 0.0100(9) Uani 1 1 d .
O5 O 0.8013(5) 0.8049(5) 0.1416(4) 0.0108(9) Uani 1 1 d .
O6 O 0.8429(5) 0.5564(5) 0.0052(4) 0.0095(9) Uani 1 1 d .
O7 O 0.5719(5) 0.8292(5) 0.0092(4) 0.0102(9) Uani 1 1 d .
O8 O 0.6276(5) 0.6061(5) -0.1301(4) 0.0071(9) Uani 1 1 d .
O9 O 0.6623(5) 0.3691(5) 0.1013(4) 0.0088(9) Uani 1 1 d .
O10 O 0.6267(5) 0.3357(5) -0.0995(4) 0.0075(9) Uani 1 1 d .
O11 O 0.6463(5) 0.1199(5) 0.1303(4) 0.0106(9) Uani 1 1 d .
O12 O 0.4681(5) -0.0664(5) 0.2201(4) 0.0107(9) Uani 1 1 d .
O13 O 0.6347(5) -0.0999(5) 0.4030(4) 0.0151(10) Uani 1 1 d .
O14 O 0.4080(5) 0.1553(5) 0.3327(4) 0.0109(9) Uani 1 1 d .
O15 O 0.1343(5) 0.4337(5) 0.3634(5) 0.0135(10) Uani 1 1 d .
O16 O -0.0501(5) 0.4520(5) 0.2195(4) 0.0095(9) Uani 1 1 d .
O17 O -0.1390(5) 0.6480(5) 0.3829(4) 0.0115(10) Uani 1 1 d .

loop_
_atom_site_aniso_label
_atom_site_aniso_U_11
_atom_site_aniso_U_22
_atom_site_aniso_U_33
_atom_site_aniso_U_23
_atom_site_aniso_U_13
_atom_site_aniso_U_12
Te1 0.0067(2) 0.0071(2) 0.0073(2) -0.00211(16) -0.00104(15) -0.00235(16)
Te2 0.0083(2) 0.0085(2) 0.0078(2) -0.00251(17) -0.00064(16) -0.00328(17)
Te3 0.0066(2) 0.0070(2) 0.0079(2) -0.00159(16) -0.00104(16) -0.00334(16)
Te4 0.0056(2) 0.0068(2) 0.0072(2) -0.00158(16) -0.00114(15) -0.00192(16)
Te5 0.0076(2) 0.0075(2) 0.0067(2) -0.00093(16) -0.00099(16) -0.00311(16)
Te6 0.0074(2) 0.0081(2) 0.0071(2) -0.00127(16) -0.00083(16) -0.00357(16)
Ni1 0.0071(4) 0.0083(4) 0.0078(4) -0.0017(3) -0.0013(3) -0.0035(3)
Ni2 0.0076(4) 0.0086(4) 0.0102(4) -0.0032(3) -0.0017(3) -0.0038(3)
Ni3 0.0078(4) 0.0081(4) 0.0095(4) -0.0025(3) -0.0023(3) -0.0035(3)
Ni4 0.0059(5) 0.0063(5) 0.0071(6) -0.0014(5) -0.0010(4) -0.0020(4)
Ni5 0.0078(4) 0.0094(4) 0.0094(4) -0.0008(3) -0.0022(3) -0.0032(3)
Ni6 0.0102(4) 0.0104(4) 0.0088(4) -0.0032(3) 0.0016(3) -0.0054(3)
Ni7 0.0070(4) 0.0081(4) 0.0084(4) -0.0022(3) -0.0012(3) -0.0040(3)
Ni8 0.0083(4) 0.0091(4) 0.0076(4) -0.0026(3) -0.0015(3) 0.0001(3)
Cl1 0.0117(7) 0.0124(8) 0.0166(8) -0.0043(7) -0.0036(6) -0.0014(6)
Cl2 0.0166(8) 0.0140(8) 0.0110(8) -0.0038(7) 0.0004(6) -0.0058(7)
Cl3 0.0174(8) 0.0178(8) 0.0116(8) -0.0003(7) -0.0028(7) -0.0053(7)
Cl4 0.0158(8) 0.0204(9) 0.0268(10) -0.0066(8) -0.0007(7) -0.0076(7)
Cl5 0.0132(8) 0.0130(8) 0.0247(9) -0.0033(7) -0.0023(7) -0.0060(7)
O1 0.012(2) 0.011(2) 0.013(2) -0.001(2) -0.0037(19) -0.007(2)
O2 0.007(2) 0.011(2) 0.011(2) -0.0020(19) -0.0024(18) -0.0019(18)
O3 0.010(2) 0.009(2) 0.012(2) 0.0009(19) -0.0012(19) -0.0031(19)
O4 0.007(2) 0.009(2) 0.014(2) -0.0023(19) -0.0033(18) -0.0024(18)
O5 0.011(2) 0.013(2) 0.011(2) -0.006(2) -0.0060(19) -0.0024(19)
O6 0.009(2) 0.010(2) 0.010(2) -0.0040(19) -0.0034(18) -0.0019(18)
O7 0.009(2) 0.011(2) 0.013(2) -0.0072(19) -0.0005(18) -0.0042(19)
O8 0.011(2) 0.004(2) 0.006(2) 0.0008(17) -0.0033(17) -0.0034(18)
O9 0.008(2) 0.009(2) 0.012(2) -0.0034(19) -0.0025(18) -0.0050(18)
O10 0.009(2) 0.008(2) 0.005(2) 0.0000(18) -0.0037(18) -0.0032(18)
O11 0.011(2) 0.009(2) 0.010(2) -0.0014(19) 0.0014(19) -0.0045(19)
O12 0.011(2) 0.012(2) 0.012(2) -0.0044(19) -0.0002(19) -0.0069(19)
O13 0.015(2) 0.016(2) 0.013(2) 0.003(2) -0.009(2) -0.004(2)
O14 0.013(2) 0.005(2) 0.012(2) 0.0004(19) -0.0005(19) -0.0033(18)
O15 0.010(2) 0.011(2) 0.020(3) 0.005(2) -0.009(2) -0.0057(19)
O16 0.014(2) 0.012(2) 0.006(2) -0.0015(19) -0.0019(18) -0.0073(19)
O17 0.015(2) 0.004(2) 0.010(2) 0.0004(19) -0.0008(19) -0.0007(18)

loop_
_atom_type_symbol
_atom_type_description
_atom_type_scat_dispersion_real
_atom_type_scat_dispersion_imag
_atom_type_scat_source
O O 0.0106 0.0060 'International Tables Vol C Tables 4.2.6.8 and 6.1.1.4'
Cl Cl 0.1484 0.1585 'International Tables Vol C Tables 4.2.6.8 and 6.1.1.4'
Ni Ni 0.3393 1.1124 'International Tables Vol C Tables 4.2.6.8 and 6.1.1.4'
Te Te -0.5308 1.6751 'International Tables Vol C Tables 4.2.6.8 and 6.1.1.4'

loop_
_geom_angle_atom_site_label_1
_geom_angle_atom_site_label_2
_geom_angle_atom_site_label_3
_geom_angle
_geom_angle_site_symmetry_1
_geom_angle_site_symmetry_3
O1 Te1 O3 93.3(2) . .
O1 Te1 O2 92.07(19) . .
O3 Te1 O2 101.1(2) . .
O5 Te2 O4 84.87(19) . .
O5 Te2 O17 95.2(2) . 1_655
O4 Te2 O17 88.33(19) . 1_655
O5 Te2 O1 96.98(19) . 2_775
O4 Te2 O1 86.28(18) . 2_775
O17 Te2 O1 166.15(18) 1_655 2_775
O8 Te3 O7 101.90(19) . .
O8 Te3 O6 97.66(19) . .
O7 Te3 O6 101.7(2) . .
O11 Te4 O9 84.16(18) . .
O11 Te4 O10 100.3(2) . .
O9 Te4 O10 83.42(19) . .
O11 Te4 O2 73.39(17) . 1_545
O9 Te4 O2 147.19(16) . 1_545
O10 Te4 O2 77.60(16) . 1_545
O13 Te5 O12 104.1(2) . .
O13 Te5 O14 93.4(2) . .
O12 Te5 O14 92.0(2) . .
O16 Te6 O15 95.9(2) . .
O16 Te6 O17 98.2(2) . .
O15 Te6 O17 90.8(2) . .
O16 Te6 Cl5 101.29(15) . .
O15 Te6 Cl5 76.53(15) . .
O17 Te6 Cl5 157.67(15) . .
O3 Ni1 O16 167.70(18) . 1_655
O3 Ni1 O4 96.07(19) . .
O16 Ni1 O4 90.00(18) 1_655 .
O3 Ni1 O5 89.30(19) . .
O16 Ni1 O5 102.56(18) 1_655 .
O4 Ni1 O5 76.21(17) . .
O3 Ni1 O6 91.79(19) . .
O16 Ni1 O6 83.10(18) 1_655 .
O4 Ni1 O6 171.04(18) . .
O5 Ni1 O6 99.66(17) . .
O3 Ni1 O6 83.22(18) . 2_765
O16 Ni1 O6 85.17(18) 1_655 2_765
O4 Ni1 O6 100.37(17) . 2_765
O5 Ni1 O6 171.44(18) . 2_765
O6 Ni1 O6 84.80(18) . 2_765
O9 Ni2 O16 174.18(18) . 1_655
O9 Ni2 O3 92.83(18) . 2_765
O16 Ni2 O3 82.76(18) 1_655 2_765
O9 Ni2 O6 93.90(18) . .
O16 Ni2 O6 81.78(17) 1_655 .
O3 Ni2 O6 82.45(17) 2_765 .
O9 Ni2 Cl1 95.10(13) . .
O16 Ni2 Cl1 89.30(13) 1_655 .
O3 Ni2 Cl1 172.06(14) 2_765 .
O6 Ni2 Cl1 96.62(13) . .
O9 Ni2 Cl3 81.63(14) . .
O16 Ni2 Cl3 101.93(14) 1_655 .
O3 Ni2 Cl3 87.85(13) 2_765 .
O6 Ni2 Cl3 169.13(13) . .
Cl1 Ni2 Cl3 93.66(6) . .
O12 Ni3 O10 171.44(19) 1_565 2_665
O12 Ni3 O7 81.65(17) 1_565 .
O10 Ni3 O7 93.33(17) 2_665 .
O12 Ni3 O2 88.02(18) 1_565 2_675
O10 Ni3 O2 84.62(17) 2_665 2_675
O7 Ni3 O2 84.91(18) . 2_675
O12 Ni3 Cl1 90.02(15) 1_565 .
O10 Ni3 Cl1 97.40(14) 2_665 .
O7 Ni3 Cl1 95.70(14) . .
O2 Ni3 Cl1 177.84(13) 2_675 .
O12 Ni3 Cl2 102.35(13) 1_565 .
O10 Ni3 Cl2 81.40(13) 2_665 .
O7 Ni3 Cl2 169.15(14) . .
O2 Ni3 Cl2 85.16(13) 2_675 .
Cl1 Ni3 Cl2 94.39(6) . .
O10 Ni4 O10 180.0 2_665 .
O10 Ni4 O9 78.64(17) 2_665 2_665
O10 Ni4 O9 101.36(17) . 2_665
O10 Ni4 O9 101.36(17) 2_665 .
O10 Ni4 O9 78.64(17) . .
O9 Ni4 O9 180.0(3) 2_665 .
O10 Ni4 O8 98.57(17) 2_665 .
O10 Ni4 O8 81.43(17) . .
O9 Ni4 O8 85.01(17) 2_665 .
O9 Ni4 O8 94.99(17) . .
O10 Ni4 O8 81.43(17) 2_665 2_665
O10 Ni4 O8 98.57(17) . 2_665
O9 Ni4 O8 94.99(17) 2_665 2_665
O9 Ni4 O8 85.01(17) . 2_665
O8 Ni4 O8 180.0(2) . 2_665
O4 Ni5 O15 85.27(19) 1_455 .
O4 Ni5 O10 90.46(18) 1_455 2_665
O15 Ni5 O10 167.21(18) . 2_665
O4 Ni5 O8 99.68(17) 1_455 2_665
O15 Ni5 O8 92.50(18) . 2_665
O10 Ni5 O8 76.32(16) 2_665 2_665
O4 Ni5 Cl4 162.23(14) 1_455 .
O15 Ni5 Cl4 79.20(14) . .
O10 Ni5 Cl4 106.51(13) 2_665 .
O8 Ni5 Cl4 89.65(13) 2_665 .
O4 Ni5 Cl2 92.73(13) 1_455 .
O15 Ni5 Cl2 112.37(15) . .
O10 Ni5 Cl2 79.83(12) 2_665 .
O8 Ni5 Cl2 153.10(12) 2_665 .
Cl4 Ni5 Cl2 85.33(7) . .
O11 Ni6 O14 90.98(18) . .
O11 Ni6 O9 77.06(17) . .
O14 Ni6 O9 160.20(18) . .
O11 Ni6 O8 89.68(18) . 2_665
O14 Ni6 O8 84.21(18) . 2_665
O9 Ni6 O8 80.05(17) . 2_665
O11 Ni6 Cl4 173.93(14) . .
O14 Ni6 Cl4 83.08(14) . .
O9 Ni6 Cl4 109.00(13) . .
O8 Ni6 Cl4 91.01(12) 2_665 .
O11 Ni6 Cl3 97.48(15) . .
O14 Ni6 Cl3 120.69(15) . .
O9 Ni6 Cl3 77.04(13) . .
O8 Ni6 Cl3 153.74(12) 2_665 .
Cl4 Ni6 Cl3 84.52(6) . .
O11 Ni7 O12 98.38(18) . .
O11 Ni7 O5 92.64(19) . 1_545
O12 Ni7 O5 98.0(2) . 1_545
O11 Ni7 O2 82.52(18) . 1_545
O12 Ni7 O2 169.5(2) . 1_545
O5 Ni7 O2 92.48(19) 1_545 1_545
O11 Ni7 O7 171.8(2) . 1_545
O12 Ni7 O7 82.06(18) . 1_545
O5 Ni7 O7 95.42(18) 1_545 1_545
O2 Ni7 O7 95.56(18) 1_545 1_545
O11 Ni7 O7 83.53(17) . 2_665
O12 Ni7 O7 88.00(18) . 2_665
O5 Ni7 O7 173.35(17) 1_545 2_665
O2 Ni7 O7 81.66(17) 1_545 2_665
O7 Ni7 O7 88.29(17) 1_545 2_665
O14 Ni8 O15 98.1(2) . .
O14 Ni8 O13 92.8(2) . 2_656
O15 Ni8 O13 168.1(2) . 2_656
O14 Ni8 O17 172.9(2) . 2_566
O15 Ni8 O17 89.0(2) . 2_566
O13 Ni8 O17 80.17(19) 2_656 2_566
O14 Ni8 Cl4 81.93(14) . .
O15 Ni8 Cl4 81.15(14) . .
O13 Ni8 Cl4 105.37(15) 2_656 .
O17 Ni8 Cl4 99.29(14) 2_566 .
O14 Ni8 Cl5 84.71(14) . .
O15 Ni8 Cl5 83.57(14) . .
O13 Ni8 Cl5 92.59(15) 2_656 .
O17 Ni8 Cl5 96.13(14) 2_566 .
Cl4 Ni8 Cl5 158.03(7) . .

loop_
_geom_bond_atom_site_label_1
_geom_bond_atom_site_label_2
_geom_bond_distance
_geom_bond_site_symmetry_2
Te1 O1 1.875(4) .
Te1 O3 1.891(5) .
Te1 O2 1.939(4) .
Te2 O5 1.872(4) .
Te2 O4 1.927(4) .
Te2 O17 2.057(5) 1_655
Te2 O1 2.200(5) 2_775
Te3 O8 1.887(4) .
Te3 O7 1.901(4) .
Te3 O6 1.911(5) .
Te4 O11 1.889(4) .
Te4 O9 1.950(4) .
Te4 O10 1.959(4) .
Te4 O2 2.497(4) 1_545
Te5 O13 1.872(5) .
Te5 O12 1.875(4) .
Te5 O14 1.881(4) .
Te6 O16 1.862(4) .
Te6 O15 1.889(5) .
Te6 O17 1.897(4) .
Te6 Cl5 2.8412(18) .
Ni1 O3 2.046(5) .
Ni1 O16 2.053(5) 1_655
Ni1 O4 2.074(4) .
Ni1 O5 2.080(4) .
Ni1 O6 2.100(4) .
Ni1 O6 2.194(4) 2_765
Ni2 O9 2.027(4) .
Ni2 O16 2.059(5) 1_655
Ni2 O3 2.128(5) 2_765
Ni2 O6 2.148(5) .
Ni2 Cl1 2.3492(17) .
Ni2 Cl3 2.4734(19) .
Ni3 O12 2.000(4) 1_565
Ni3 O10 2.015(4) 2_665
Ni3 O7 2.135(5) .
Ni3 O2 2.175(5) 2_675
Ni3 Cl1 2.3469(19) .
Ni3 Cl2 2.5210(18) .
Ni4 O10 2.050(4) 2_665
Ni4 O10 2.050(4) .
Ni4 O9 2.054(5) 2_665
Ni4 O9 2.054(5) .
Ni4 O8 2.116(4) .
Ni4 O8 2.116(4) 2_665
Ni5 O4 2.007(5) 1_455
Ni5 O15 2.085(5) .
Ni5 O10 2.199(4) 2_665
Ni5 O8 2.200(4) 2_665
Ni5 Cl4 2.418(2) .
Ni5 Cl2 2.4408(17) .
Ni6 O11 1.980(4) .
Ni6 O14 2.031(4) .
Ni6 O9 2.145(4) .
Ni6 O8 2.234(5) 2_665
Ni6 Cl4 2.3339(19) .
Ni6 Cl3 2.577(2) .
Ni7 O11 1.981(4) .
Ni7 O12 2.013(4) .
Ni7 O5 2.024(5) 1_545
Ni7 O2 2.060(5) 1_545
Ni7 O7 2.106(4) 1_545
Ni7 O7 2.375(5) 2_665
Ni8 O14 2.000(5) .
Ni8 O15 2.002(5) .
Ni8 O13 2.022(5) 2_656
Ni8 O17 2.058(4) 2_566
Ni8 Cl4 2.4041(19) .
Ni8 Cl5 2.5007(18) .
